data_7224266
loop_
_publ_author_name
'Tanaka, Koichi'
'Muraoka, Toshihide'
'Otsubo, Yasuhiro'
'Takahashi, Hiroki'
'Ohnish, Atsushi'

_publ_section_title
;
 HPLC Enantioseparation on Homochiral MOF-Silica Composite as a Novel
 Chiral Stationary Phase
;
_journal_name_full 'RSC Adv.'
_journal_paper_doi 10.1039/C5RA26520G
_journal_year 2016
_chemical_formula_sum 'C28 H26 Cu N O8'
_chemical_formula_weight 568.04
_chemical_name_systematic
; 
 ? 
;
_space_group_IT_number 5
_symmetry_space_group_name_Hall 'C 2y'
_symmetry_space_group_name_H-M 'C 1 2 1'
_atom_sites_solution_hydrogens geom
_atom_sites_solution_primary direct
_atom_sites_solution_secondary difmap
_audit_creation_method SHELXL-97
_cell_angle_alpha 90.00
_cell_angle_beta 92.16(3)
_cell_angle_gamma 90.00
_cell_formula_units_Z 4
_cell_length_a 27.62(6)
_cell_length_b 13.15(3)
_cell_length_c 7.699(15)
_cell_measurement_temperature 100(2)
_cell_volume 2794(10)
_computing_structure_refinement 'SHELXL-97 (Sheldrick, 1997)'
_computing_structure_solution 'SHELXS-97 (Sheldrick, 1990)'
_diffrn_ambient_temperature 100(2)
_diffrn_measured_fraction_theta_full 0.989
_diffrn_measured_fraction_theta_max 0.989
_diffrn_radiation_monochromator graphite
_diffrn_radiation_source 'fine-focus sealed tube'
_diffrn_radiation_type MoK\a
_diffrn_radiation_wavelength 0.71075
_diffrn_reflns_av_R_equivalents 0.0717
_diffrn_reflns_av_sigmaI/netI 0.1577
_diffrn_reflns_limit_h_max 35
_diffrn_reflns_limit_h_min -35
_diffrn_reflns_limit_k_max 16
_diffrn_reflns_limit_k_min -16
_diffrn_reflns_limit_l_max 9
_diffrn_reflns_limit_l_min -6
_diffrn_reflns_number 10364
_diffrn_reflns_theta_full 27.52
_diffrn_reflns_theta_max 27.52
_diffrn_reflns_theta_min 3.08
_exptl_absorpt_coefficient_mu 0.830
_exptl_absorpt_correction_T_max 0.8516
_exptl_absorpt_correction_T_min 0.8516
_exptl_crystal_density_diffrn 1.350
_exptl_crystal_density_method 'not measured'
_exptl_crystal_F_000 1176
_exptl_crystal_size_max 0.20
_exptl_crystal_size_mid 0.20
_exptl_crystal_size_min 0.20
_refine_diff_density_max 1.036
_refine_diff_density_min -0.917
_refine_diff_density_rms 0.140
_refine_ls_abs_structure_details 'Flack H D (1983), Acta Cryst. A39, 876-881'
_refine_ls_abs_structure_Flack -0.01(3)
_refine_ls_extinction_coef 0.0024(8)
_refine_ls_extinction_expression Fc^*^=kFc[1+0.001xFc^2^\l^3^/sin(2\q)]^-1/4^
_refine_ls_extinction_method SHELXL
_refine_ls_goodness_of_fit_ref 0.992
_refine_ls_hydrogen_treatment mixed
_refine_ls_matrix_type full
_refine_ls_number_parameters 353
_refine_ls_number_reflns 5977
_refine_ls_number_restraints 1
_refine_ls_restrained_S_all 0.992
_refine_ls_R_factor_all 0.1377
_refine_ls_R_factor_gt 0.0838
_refine_ls_shift/su_max 0.000
_refine_ls_shift/su_mean 0.000
_refine_ls_structure_factor_coef Fsqd
_refine_ls_weighting_details 'calc w=1/[\s^2^(Fo^2^)+(0.1308P)^2^+0.0000P] where P=(Fo^2^+2Fc^2^)/3'
_refine_ls_weighting_scheme calc
_refine_ls_wR_factor_gt 0.2004
_refine_ls_wR_factor_ref 0.2592
_reflns_number_gt 3169
_reflns_number_total 5977
_reflns_threshold_expression >2sigma(I)
_cod_data_source_file c5ra26520g2.cif
_cod_data_source_block dmf
_cod_database_code 7224266

loop_
_symmetry_equiv_pos_as_xyz
'x, y, z'
'-x, y, -z'
'x+1/2, y+1/2, z'
'-x+1/2, y+1/2, -z'

loop_
_atom_site_label
_atom_site_type_symbol
_atom_site_fract_x
_atom_site_fract_y
_atom_site_fract_z
_atom_site_U_iso_or_equiv
_atom_site_adp_type
_atom_site_occupancy
_atom_site_symmetry_multiplicity
_atom_site_calc_flag
_atom_site_refinement_flags
Cu1 Cu -0.01832(3) 0.37383(9) 0.84018(13) 0.0290(3) Uani 1 1 d .
O1 O -0.0548(2) 0.3711(7) 0.5796(8) 0.0358(14) Uani 1 1 d .
H26 H -0.037(3) 0.370(8) 0.503(9) 0.02(2) Uiso 1 1 d .
O2 O -0.28569(18) 0.8829(6) 1.1694(7) 0.0300(13) Uani 1 1 d .
O3 O 0.2460(2) -0.1427(5) 0.4764(7) 0.0296(15) Uani 1 1 d .
O4 O 0.0369(2) 0.2861(5) 0.7840(9) 0.0295(16) Uani 1 1 d .
O5 O -0.0535(2) 0.2511(5) 0.9293(9) 0.0328(17) Uani 1 1 d .
O9 O -0.0686(2) 0.4623(5) 0.9365(9) 0.0313(16) Uani 1 1 d .
O6 O 0.0248(2) 0.4960(5) 0.8134(9) 0.0312(16) Uani 1 1 d .
O7 O 0.3819(2) 0.0224(5) 0.5355(9) 0.0382(16) Uani 1 1 d .
C2 C -0.0973(3) 0.5948(7) 1.1185(13) 0.024(2) Uani 1 1 d .
C28 C 0.0957(4) 0.1594(7) 0.8530(13) 0.029(2) Uani 1 1 d .
C3 C -0.2041(3) 0.8278(7) 1.2065(12) 0.0262(19) Uani 1 1 d .
C1 C -0.0611(3) 0.5100(7) 1.0779(12) 0.0204(19) Uani 1 1 d .
C4 C -0.2523(3) 0.8074(7) 1.1426(11) 0.0227(18) Uani 1 1 d .
C5 C -0.1820(3) 0.6563(7) 1.0878(12) 0.029(2) Uani 1 1 d .
C6 C 0.1616(3) 0.0009(8) 0.7505(13) 0.031(2) Uani 1 1 d .
C7 C 0.2766(3) -0.1231(10) 0.3312(11) 0.041(2) Uani 1 1 d .
H1 H 0.2569 -0.1247 0.2226 0.061 Uiso 1 1 calc R
H2 H 0.3018 -0.1754 0.3277 0.061 Uiso 1 1 calc R
H3 H 0.2917 -0.0561 0.3453 0.061 Uiso 1 1 calc R
C8 C -0.0840(3) 0.6847(7) 1.2106(12) 0.033(2) Uani 1 1 d .
H4 H -0.0516 0.6924 1.2548 0.039 Uiso 1 1 calc R
C9 C 0.1423(3) 0.0008(7) 0.9202(12) 0.029(2) Uani 1 1 d .
H5 H 0.1505 -0.0522 0.9998 0.035 Uiso 1 1 calc R
C10 C 0.0594(3) 0.2367(8) 0.9087(15) 0.032(2) Uani 1 1 d .
C11 C -0.2303(3) 0.6389(7) 1.0352(11) 0.0241(18) Uani 1 1 d .
H6 H -0.2392 0.5759 0.9828 0.029 Uiso 1 1 calc R
C12 C 0.1116(3) 0.0787(7) 0.9681(13) 0.031(2) Uani 1 1 d .
H7 H 0.1005 0.0787 1.0834 0.037 Uiso 1 1 calc R
C13 C -0.1171(3) 0.7609(7) 1.2372(12) 0.028(2) Uani 1 1 d .
H8 H -0.1066 0.8217 1.2938 0.034 Uiso 1 1 calc R
C14 C -0.1688(3) 0.7507(7) 1.1798(12) 0.028(2) Uani 1 1 d .
C15 C 0.2137(4) -0.0667(7) 0.5254(14) 0.037(2) Uani 1 1 d .
C16 C 0.1491(3) 0.0832(7) 0.6348(13) 0.036(2) Uani 1 1 d .
C17 C 0.3037(3) 0.1322(8) 0.5965(12) 0.031(2) Uani 1 1 d .
H9 H 0.2985 0.1336 0.4699 0.047 Uiso 1 1 calc R
H10 H 0.2802 0.1771 0.6500 0.047 Uiso 1 1 calc R
H11 H 0.2995 0.0626 0.6387 0.047 Uiso 1 1 calc R
C18 C 0.1931(3) -0.0783(7) 0.6889(14) 0.033(2) Uani 1 1 d .
C19 C 0.2021(4) 0.0156(7) 0.4174(13) 0.036(2) Uani 1 1 d .
H12 H 0.2167 0.0218 0.3082 0.043 Uiso 1 1 calc R
C20 C -0.1443(3) 0.5829(7) 1.0567(12) 0.028(2) Uani 1 1 d .
H13 H -0.1524 0.5239 0.9906 0.033 Uiso 1 1 calc R
C21 C -0.3348(3) 0.8507(8) 1.1991(15) 0.047(3) Uani 1 1 d .
H14 H -0.3526 0.8437 1.0873 0.070 Uiso 1 1 calc R
H15 H -0.3508 0.9015 1.2703 0.070 Uiso 1 1 calc R
H16 H -0.3342 0.7851 1.2596 0.070 Uiso 1 1 calc R
C22 C 0.1156(4) 0.1587(9) 0.6928(13) 0.044(3) Uani 1 1 d .
H17 H 0.1067 0.2118 0.6143 0.053 Uiso 1 1 calc R
C23 C 0.1692(4) 0.0886(8) 0.4693(13) 0.038(2) Uani 1 1 d .
H18 H 0.1602 0.1426 0.3927 0.045 Uiso 1 1 calc R
C24 C 0.3906(5) 0.1054(11) 0.6062(16) 0.060(4) Uani 1 1 d .
C25 C 0.4426(4) 0.1504(9) 0.6482(15) 0.052(3) Uani 1 1 d .
H19 H 0.4671 0.1035 0.6063 0.078 Uiso 1 1 calc R
H20 H 0.4473 0.1593 0.7741 0.078 Uiso 1 1 calc R
H21 H 0.4457 0.2163 0.5903 0.078 Uiso 1 1 calc R
C26 C -0.2658(3) 0.7136(7) 1.0591(11) 0.030(2) Uani 1 1 d .
H22 H -0.2984 0.7020 1.0204 0.036 Uiso 1 1 calc R
C27 C 0.3607(5) 0.2753(8) 0.7198(15) 0.054(3) Uani 1 1 d .
H23 H 0.3892 0.2760 0.7995 0.081 Uiso 1 1 calc R
H24 H 0.3320 0.2944 0.7830 0.081 Uiso 1 1 calc R
H25 H 0.3654 0.3239 0.6253 0.081 Uiso 1 1 calc R
N2 N 0.3538(4) 0.1677(8) 0.6434(13) 0.061(3) Uani 1 1 d .

loop_
_atom_site_aniso_label
_atom_site_aniso_U_11
_atom_site_aniso_U_22
_atom_site_aniso_U_33
_atom_site_aniso_U_23
_atom_site_aniso_U_13
_atom_site_aniso_U_12
Cu1 0.0188(5) 0.0280(5) 0.0408(6) -0.0007(6) 0.0069(4) 0.0014(6)
O1 0.029(3) 0.038(3) 0.041(3) -0.005(4) 0.014(2) 0.014(4)
O2 0.017(2) 0.026(3) 0.047(3) -0.007(3) 0.008(2) 0.009(3)
O3 0.021(3) 0.035(4) 0.034(3) 0.006(3) 0.011(2) 0.002(3)
O4 0.027(4) 0.028(4) 0.034(4) 0.006(3) 0.003(3) 0.007(3)
O5 0.020(3) 0.044(4) 0.036(4) -0.011(3) 0.008(3) 0.003(3)
O9 0.031(4) 0.028(4) 0.035(4) -0.004(3) 0.008(3) -0.006(3)
O6 0.018(3) 0.031(4) 0.044(4) 0.015(3) 0.002(3) -0.002(3)
O7 0.034(4) 0.033(4) 0.048(4) -0.008(3) 0.004(3) 0.009(3)
C2 0.005(4) 0.030(5) 0.038(5) 0.004(4) -0.002(3) 0.003(4)
C28 0.041(6) 0.016(5) 0.030(5) 0.005(4) 0.004(4) -0.011(4)
C3 0.019(4) 0.024(4) 0.036(5) 0.000(4) 0.009(4) 0.001(4)
C1 0.008(4) 0.018(5) 0.036(6) 0.007(4) 0.005(4) -0.005(4)
C4 0.008(4) 0.022(4) 0.038(5) -0.006(4) 0.005(3) -0.005(3)
C5 0.025(5) 0.029(5) 0.034(5) 0.009(4) 0.003(4) 0.011(4)
C6 0.021(5) 0.031(5) 0.040(6) 0.010(4) 0.008(4) 0.004(4)
C7 0.037(5) 0.037(5) 0.049(5) -0.002(6) 0.018(4) 0.018(6)
C8 0.021(4) 0.034(5) 0.043(6) -0.018(4) 0.006(4) -0.004(4)
C9 0.016(4) 0.033(5) 0.038(5) 0.009(4) 0.004(3) 0.008(4)
C10 0.018(5) 0.029(6) 0.051(7) 0.005(5) 0.005(5) -0.008(4)
C11 0.013(4) 0.025(5) 0.035(5) 0.005(4) 0.000(3) -0.001(4)
C12 0.037(5) 0.021(5) 0.037(5) -0.006(4) 0.012(4) -0.008(4)
C13 0.008(4) 0.030(5) 0.047(6) -0.008(4) 0.001(3) 0.000(4)
C14 0.016(4) 0.029(5) 0.038(6) -0.002(4) 0.008(4) -0.004(4)
C15 0.028(5) 0.026(5) 0.057(7) -0.014(4) 0.011(5) -0.001(4)
C16 0.026(5) 0.032(5) 0.049(6) 0.000(5) 0.004(4) 0.006(4)
C17 0.014(4) 0.042(6) 0.038(5) 0.008(4) -0.003(3) 0.000(4)
C18 0.024(5) 0.025(5) 0.050(6) -0.006(4) 0.007(4) 0.005(4)
C19 0.044(6) 0.022(5) 0.044(6) 0.010(4) 0.011(4) -0.002(5)
C20 0.020(4) 0.024(5) 0.040(5) 0.000(4) 0.006(4) 0.005(4)
C21 0.023(5) 0.036(7) 0.082(8) 0.012(5) 0.018(5) 0.006(4)
C22 0.050(7) 0.039(6) 0.044(6) 0.000(5) 0.019(5) 0.003(5)
C23 0.031(5) 0.034(5) 0.048(6) 0.024(5) 0.013(4) 0.006(5)
C24 0.052(8) 0.079(10) 0.049(7) 0.027(7) 0.012(6) 0.003(7)
C25 0.053(7) 0.047(7) 0.056(7) 0.013(6) -0.002(5) -0.025(6)
C26 0.028(5) 0.034(5) 0.028(5) 0.002(4) 0.002(4) 0.006(4)
C27 0.085(9) 0.033(6) 0.044(7) 0.002(5) -0.003(6) -0.002(6)
N2 0.060(7) 0.065(7) 0.057(7) 0.030(5) -0.002(5) -0.001(6)

loop_
_atom_type_symbol
_atom_type_description
_atom_type_scat_dispersion_real
_atom_type_scat_dispersion_imag
_atom_type_scat_source
C C 0.0033 0.0016 'International Tables Vol C Tables 4.2.6.8 and 6.1.1.4'
H H 0.0000 0.0000 'International Tables Vol C Tables 4.2.6.8 and 6.1.1.4'
N N 0.0061 0.0033 'International Tables Vol C Tables 4.2.6.8 and 6.1.1.4'
O O 0.0106 0.0060 'International Tables Vol C Tables 4.2.6.8 and 6.1.1.4'
Cu Cu 0.3201 1.2651 'International Tables Vol C Tables 4.2.6.8 and 6.1.1.4'

loop_
_geom_angle_atom_site_label_1
_geom_angle_atom_site_label_2
_geom_angle_atom_site_label_3
_geom_angle
_geom_angle_site_symmetry_1
_geom_angle_site_symmetry_3
O4 Cu1 O9 170.3(3) . .
O4 Cu1 O6 88.8(3) . .
O9 Cu1 O6 89.7(3) . .
O4 Cu1 O5 89.6(3) . .
O9 Cu1 O5 89.4(3) . .
O6 Cu1 O5 165.2(3) . .
O4 Cu1 O1 96.9(3) . .
O9 Cu1 O1 92.8(3) . .
O6 Cu1 O1 99.8(3) . .
O5 Cu1 O1 95.0(3) . .
O4 Cu1 Cu1 86.1(2) . 2_557
O9 Cu1 Cu1 84.2(2) . 2_557
O6 Cu1 Cu1 83.5(2) . 2_557
O5 Cu1 Cu1 81.6(2) . 2_557
O1 Cu1 Cu1 175.48(17) . 2_557
C4 O2 C21 116.7(8) . .
C15 O3 C7 118.5(8) . .
C10 O4 Cu1 118.9(7) . .
C10 O5 Cu1 122.2(7) 2_557 .
C1 O9 Cu1 121.3(6) . .
C1 O6 Cu1 119.5(6) 2_557 .
C20 C2 C8 119.4(8) . .
C20 C2 C1 117.4(8) . .
C8 C2 C1 123.1(8) . .
C22 C28 C12 115.2(9) . .
C22 C28 C10 123.8(9) . .
C12 C28 C10 121.0(9) . .
C14 C3 C4 116.7(8) . .
C14 C3 C18 122.6(8) . 2_567
C4 C3 C18 120.4(8) . 2_567
O9 C1 O6 125.7(8) . 2_557
O9 C1 C2 116.6(8) . .
O6 C1 C2 117.7(8) 2_557 .
O2 C4 C3 115.8(7) . .
O2 C4 C26 121.7(7) . .
C3 C4 C26 122.5(8) . .
C11 C5 C20 121.8(8) . .
C11 C5 C14 119.7(8) . .
C20 C5 C14 118.5(8) . .
C9 C6 C16 118.7(9) . .
C9 C6 C18 123.2(9) . .
C16 C6 C18 118.2(9) . .
C13 C8 C2 121.2(8) . .
C12 C9 C6 119.6(9) . .
O5 C10 O4 124.8(10) 2_557 .
O5 C10 C28 119.4(9) 2_557 .
O4 C10 C28 115.7(9) . .
C5 C11 C26 120.7(8) . .
C9 C12 C28 123.7(9) . .
C8 C13 C14 121.8(8) . .
C3 C14 C5 120.8(8) . .
C3 C14 C13 123.1(8) . .
C5 C14 C13 116.0(8) . .
C19 C15 O3 121.8(9) . .
C19 C15 C18 121.7(9) . .
O3 C15 C18 116.5(9) . .
C23 C16 C6 120.3(9) . .
C23 C16 C22 121.7(9) . .
C6 C16 C22 118.0(9) . .
C15 C18 C6 118.8(9) . .
C15 C18 C3 119.3(8) . 2_547
C6 C18 C3 121.9(8) . 2_547
C23 C19 C15 120.2(9) . .
C2 C20 C5 122.9(9) . .
C28 C22 C16 124.7(10) . .
C19 C23 C16 120.6(9) . .
O7 C24 N2 119.6(12) . .
O7 C24 C25 125.5(12) . .
N2 C24 C25 114.7(13) . .
C11 C26 C4 119.4(8) . .
C24 N2 C17 117.4(11) . .
C24 N2 C27 123.8(11) . .
C17 N2 C27 118.7(10) . .

loop_
_geom_bond_atom_site_label_1
_geom_bond_atom_site_label_2
_geom_bond_distance
_geom_bond_site_symmetry_2
Cu1 O4 1.974(7) .
Cu1 O9 1.976(7) .
Cu1 O6 2.016(7) .
Cu1 O5 2.017(8) .
Cu1 O1 2.211(7) .
Cu1 Cu1 2.625(5) 2_557
O2 C4 1.375(10) .
O2 C21 1.446(10) .
O3 C15 1.400(11) .
O3 C7 1.450(9) .
O4 C10 1.298(12) .
O5 C10 1.278(13) 2_557
O9 C1 1.267(11) .
O6 C1 1.294(11) 2_557
O7 C24 1.240(16) .
C2 C20 1.375(12) .
C2 C8 1.420(13) .
C2 C1 1.539(13) .
C28 C22 1.370(13) .
C28 C12 1.441(13) .
C28 C10 1.501(14) .
C3 C14 1.426(12) .
C3 C4 1.429(12) .
C3 C18 1.498(13) 2_567
C1 O6 1.294(11) 2_557
C4 C26 1.434(13) .
C5 C11 1.397(12) .
C5 C20 1.447(12) .
C5 C14 1.468(13) .
C6 C9 1.429(13) .
C6 C16 1.435(14) .
C6 C18 1.449(13) .
C8 C13 1.378(12) .
C9 C12 1.388(13) .
C10 O5 1.278(13) 2_557
C11 C26 1.405(12) .
C13 C14 1.484(12) .
C15 C19 1.395(14) .
C15 C18 1.409(14) .
C16 C23 1.411(13) .
C16 C22 1.439(14) .
C17 N2 1.492(13) .
C18 C3 1.498(12) 2_547
C19 C23 1.390(13) .
C24 N2 1.345(16) .
C24 C25 1.574(17) .
C27 N2 1.541(15) .

loop_
_geom_torsion_atom_site_label_1
_geom_torsion_atom_site_label_2
_geom_torsion_atom_site_label_3
_geom_torsion_atom_site_label_4
_geom_torsion
_geom_torsion_site_symmetry_1
_geom_torsion_site_symmetry_4
O9 Cu1 O4 C10 23(2) . .
O6 Cu1 O4 C10 104.3(7) . .
O5 Cu1 O4 C10 -60.9(7) . .
O1 Cu1 O4 C10 -155.9(7) . .
Cu1 Cu1 O4 C10 20.7(7) 2_557 .
O4 Cu1 O5 C10 107.9(7) . 2_557
O9 Cu1 O5 C10 -62.5(7) . 2_557
O6 Cu1 O5 C10 24.1(15) . 2_557
O1 Cu1 O5 C10 -155.2(7) . 2_557
Cu1 Cu1 O5 C10 21.8(7) 2_557 2_557
O4 Cu1 O9 C1 18(2) . .
O6 Cu1 O9 C1 -63.4(7) . .
O5 Cu1 O9 C1 101.8(7) . .
O1 Cu1 O9 C1 -163.2(7) . .
Cu1 Cu1 O9 C1 20.1(6) 2_557 .
O4 Cu1 O6 C1 -66.2(7) . 2_557
O9 Cu1 O6 C1 104.2(7) . 2_557
O5 Cu1 O6 C1 17.6(15) . 2_557
O1 Cu1 O6 C1 -163.1(6) . 2_557
Cu1 Cu1 O6 C1 20.0(6) 2_557 2_557
Cu1 O9 C1 O6 -11.1(12) . 2_557
Cu1 O9 C1 C2 166.1(6) . .
C20 C2 C1 O9 30.9(12) . .
C8 C2 C1 O9 -147.0(9) . .
C20 C2 C1 O6 -151.6(9) . 2_557
C8 C2 C1 O6 30.5(13) . 2_557
C21 O2 C4 C3 -146.8(8) . .
C21 O2 C4 C26 31.9(12) . .
C14 C3 C4 O2 -179.9(7) . .
C18 C3 C4 O2 5.8(12) 2_567 .
C14 C3 C4 C26 1.5(13) . .
C18 C3 C4 C26 -172.8(8) 2_567 .
C20 C2 C8 C13 -0.9(15) . .
C1 C2 C8 C13 177.0(9) . .
C16 C6 C9 C12 1.1(14) . .
C18 C6 C9 C12 -178.8(9) . .
Cu1 O4 C10 O5 -10.8(13) . 2_557
Cu1 O4 C10 C28 170.8(6) . .
C22 C28 C10 O5 -159.4(10) . 2_557
C12 C28 C10 O5 21.4(14) . 2_557
C22 C28 C10 O4 19.1(15) . .
C12 C28 C10 O4 -160.2(9) . .
C20 C5 C11 C26 -176.7(8) . .
C14 C5 C11 C26 4.3(12) . .
C6 C9 C12 C28 2.9(14) . .
C22 C28 C12 C9 -4.2(14) . .
C10 C28 C12 C9 175.1(9) . .
C2 C8 C13 C14 3.4(15) . .
C4 C3 C14 C5 1.2(13) . .
C18 C3 C14 C5 175.3(8) 2_567 .
C4 C3 C14 C13 179.4(9) . .
C18 C3 C14 C13 -6.4(13) 2_567 .
C11 C5 C14 C3 -4.1(13) . .
C20 C5 C14 C3 176.9(8) . .
C11 C5 C14 C13 177.6(8) . .
C20 C5 C14 C13 -1.4(12) . .
C8 C13 C14 C3 179.5(9) . .
C8 C13 C14 C5 -2.1(13) . .
C7 O3 C15 C19 15.0(13) . .
C7 O3 C15 C18 -165.6(8) . .
C9 C6 C16 C23 177.0(9) . .
C18 C6 C16 C23 -3.2(15) . .
C9 C6 C16 C22 -3.3(14) . .
C18 C6 C16 C22 176.5(9) . .
C19 C15 C18 C6 -4.1(15) . .
O3 C15 C18 C6 176.5(8) . .
C19 C15 C18 C3 175.5(9) . 2_547
O3 C15 C18 C3 -3.9(13) . 2_547
C9 C6 C18 C15 -174.4(9) . .
C16 C6 C18 C15 5.8(14) . .
C9 C6 C18 C3 6.0(15) . 2_547
C16 C6 C18 C3 -173.8(8) . 2_547
O3 C15 C19 C23 178.9(9) . .
C18 C15 C19 C23 -0.5(15) . .
C8 C2 C20 C5 -2.9(15) . .
C1 C2 C20 C5 179.1(8) . .
C11 C5 C20 C2 -175.0(9) . .
C14 C5 C20 C2 4.0(13) . .
C12 C28 C22 C16 1.7(16) . .
C10 C28 C22 C16 -177.6(10) . .
C23 C16 C22 C28 -178.3(11) . .
C6 C16 C22 C28 2.0(16) . .
C15 C19 C23 C16 3.3(16) . .
C6 C16 C23 C19 -1.3(16) . .
C22 C16 C23 C19 179.0(10) . .
C5 C11 C26 C4 -1.7(12) . .
O2 C4 C26 C11 -179.9(7) . .
C3 C4 C26 C11 -1.3(13) . .
O7 C24 N2 C17 0.1(15) . .
C25 C24 N2 C17 176.3(9) . .
O7 C24 N2 C27 -175.7(10) . .
C25 C24 N2 C27 0.4(15) . .
